data_2208251
loop_
_publ_author_name
'Attayibat, Ahmed'
'Radi, Smaail'
'Ramdani, Abdelkrim'
'Eddike, Driss'
'Tillard, Monique'
'Belin, Claude'

_publ_section_title
;
 Ethyl 2-(5,1',5'-trimethyl-3,3'-bi-1<i>H</i>-pyrazol-1-yl)acetate
;
_journal_coeditor_code BH6063
_journal_issue 3
_journal_name_full 'Acta Crystallographica Section E'
_journal_page_first o1092
_journal_page_last o1093
_journal_paper_doi 10.1107/S1600536806005290
_journal_volume 62
_journal_year 2006
_chemical_formula_iupac 'C13 H18 N4 O2'
_chemical_formula_moiety 'C13 H18 N4 O2'
_chemical_formula_sum 'C13 H18 N4 O2'
_chemical_formula_weight 262.31
_chemical_name_systematic
;
Ethyl 2-(5,1',5'-trimethyl-3,3'-bi-1H-pyrazol-1-yl])acetate
;
_space_group_IT_number 2
_symmetry_cell_setting triclinic
_symmetry_space_group_name_Hall '-P 1'
_symmetry_space_group_name_H-M 'P -1'
_atom_sites_solution_hydrogens geom
_atom_sites_solution_primary direct
_atom_sites_solution_secondary difmap
_cell_angle_alpha 73.55(2)
_cell_angle_beta 77.890(10)
_cell_angle_gamma 76.57(2)
_cell_formula_units_Z 2
_cell_length_a 7.6160(10)
_cell_length_b 9.733(2)
_cell_length_c 9.902(2)
_cell_measurement_reflns_used 9864
_cell_measurement_temperature 173(2)
_cell_measurement_theta_max 26.05
_cell_measurement_theta_min 3.22
_cell_volume 676.5(2)
_computing_cell_refinement 'CrysAlis RED'
_computing_data_collection 'CrysAlis RED (Oxford Diffraction, 2004)'
_computing_data_reduction 'CrysAlis RED'
_computing_molecular_graphics 'ORTEP-3 for Windows (Version 1.075; Farrugia, 1997)'
_computing_publication_material 'WinGX (Farrugia, 1999)'
_computing_structure_refinement 'SHELXL97 (Sheldrick, 1997)'
_computing_structure_solution 'SHELXS97 (Sheldrick, 1997)'
_diffrn_ambient_temperature 173(2)
_diffrn_measured_fraction_theta_full 0.998
_diffrn_measured_fraction_theta_max 0.998
_diffrn_measurement_device_type 'Oxford Diffraction Xcalibur CCD'
_diffrn_measurement_method \w
_diffrn_radiation_monochromator graphite
_diffrn_radiation_source 'fine-focus sealed tube'
_diffrn_radiation_type MoK\a
_diffrn_radiation_wavelength 0.71073
_diffrn_reflns_av_R_equivalents 0.0866
_diffrn_reflns_av_sigmaI/netI 0.0580
_diffrn_reflns_limit_h_max 9
_diffrn_reflns_limit_h_min -9
_diffrn_reflns_limit_k_max 12
_diffrn_reflns_limit_k_min -12
_diffrn_reflns_limit_l_max 12
_diffrn_reflns_limit_l_min -12
_diffrn_reflns_number 9864
_diffrn_reflns_theta_full 26.05
_diffrn_reflns_theta_max 26.05
_diffrn_reflns_theta_min 3.22
_diffrn_standards_decay_% 0
_diffrn_standards_interval_count 0
_diffrn_standards_interval_time 0
_diffrn_standards_number 0
_exptl_absorpt_coefficient_mu 0.090
_exptl_absorpt_correction_type none
_exptl_crystal_colour colourless
_exptl_crystal_density_diffrn 1.288
_exptl_crystal_density_method 'not measured'
_exptl_crystal_description parallelepiped
_exptl_crystal_F_000 280
_exptl_crystal_size_max 0.26
_exptl_crystal_size_mid 0.23
_exptl_crystal_size_min 0.16
_refine_diff_density_max 0.216
_refine_diff_density_min -0.238
_refine_ls_extinction_method none
_refine_ls_goodness_of_fit_ref 1.096
_refine_ls_hydrogen_treatment constr
_refine_ls_matrix_type full
_refine_ls_number_parameters 176
_refine_ls_number_reflns 2670
_refine_ls_number_restraints 0
_refine_ls_restrained_S_all 1.096
_refine_ls_R_factor_all 0.0687
_refine_ls_R_factor_gt 0.0490
_refine_ls_shift/su_max 0.000
_refine_ls_shift/su_mean 0.000
_refine_ls_structure_factor_coef Fsqd
_refine_ls_weighting_details 'calc w=1/[\s^2^(Fo^2^)+(0.0708P)^2^] where P=(Fo^2^+2Fc^2^)/3'
_refine_ls_weighting_scheme calc
_refine_ls_wR_factor_gt 0.1267
_refine_ls_wR_factor_ref 0.1391
_reflns_number_gt 2000
_reflns_number_total 2670
_reflns_threshold_expression I>2\s(I)
_cod_data_source_file bh6063.cif
_cod_data_source_block I
_cod_depositor_comments
;
The following automatic conversions were performed:
'_symmetry_cell_setting' value 'Triclinic' changed to 'triclinic'
according to '/home/saulius/struct/CIF-dictionaries/cif_core.dic'
dictionary named 'cif_core.dic' version 2.4.1 from 2010-06-29.

Automatic conversion script
Id: cif_fix_enum 1527 2010-12-29 10:47:43Z saulius 

The following automatic conversions were performed:

'_symmetry_cell_setting' value 'Triclinic' changed to 'triclinic'
according to /home/saulius/struct/CIF-dictionaries/cif_core.dic
dictionary named 'cif_core.dic' version 2.4.1 from 2010-06-29.

Automatic conversion script
Id: cif_fix_values 1715 2011-07-08 13:25:40Z adriana 
;
_cod_original_sg_symbol_H-M ' P -1'
_cod_database_code 2208251
_cod_database_fobs_code 2208251

loop_
_symmetry_equiv_pos_as_xyz
'x, y, z'
'-x, -y, -z'

loop_
_atom_site_type_symbol
_atom_site_label
_atom_site_fract_x
_atom_site_fract_y
_atom_site_fract_z
_atom_site_U_iso_or_equiv
_atom_site_adp_type
_atom_site_calc_flag
_atom_site_refinement_flags
_atom_site_occupancy
N N1 -0.48205(19) 0.29805(16) 0.63397(15) 0.0282(4) Uani d . 1
N N2 -0.65692(19) 0.33414(15) 0.69745(15) 0.0280(4) Uani d . 1
N N3 -0.10453(19) 0.06941(16) 0.81425(15) 0.0288(4) Uani d . 1
N N4 0.06942(19) 0.03833(16) 0.74599(15) 0.0287(4) Uani d . 1
O O1 0.16001(17) -0.26533(14) 0.76502(14) 0.0370(4) Uani d . 1
O O2 0.43825(16) -0.26198(13) 0.80615(13) 0.0331(3) Uani d . 1
C C1 -0.7899(3) 0.4345(2) 0.6131(2) 0.0372(5) Uani d . 1
H H1A -0.8641 0.3806 0.5885 0.056 Uiso calc R 1
H H1B -0.7274 0.4895 0.5276 0.056 Uiso calc R 1
H H1C -0.8662 0.4999 0.6673 0.056 Uiso calc R 1
C C2 -0.6816(2) 0.27213(18) 0.83927(19) 0.0282(4) Uani d . 1
C C3 -0.8624(3) 0.2956(2) 0.9316(2) 0.0390(5) Uani d . 1
H H3A -0.9008 0.3974 0.9288 0.059 Uiso calc R 1
H H3B -0.8519 0.2411 1.0278 0.059 Uiso calc R 1
H H3C -0.9509 0.2632 0.8974 0.059 Uiso calc R 1
C C4 -0.5148(2) 0.19234(19) 0.87099(18) 0.0283(4) Uani d . 1
H H4 -0.4871 0.1376 0.9600 0.034 Uiso calc R 1
C C5 -0.3941(2) 0.21060(18) 0.74087(18) 0.0256(4) Uani d . 1
C C6 -0.1992(2) 0.15308(18) 0.70998(18) 0.0254(4) Uani d . 1
C C7 -0.0853(2) 0.17350(18) 0.57666(18) 0.0283(4) Uani d . 1
H H7 -0.1189 0.2269 0.4890 0.034 Uiso calc R 1
C C8 0.0849(2) 0.09853(18) 0.60272(18) 0.0277(4) Uani d . 1
C C9 0.2627(3) 0.0796(2) 0.5058(2) 0.0373(5) Uani d . 1
H H9A 0.3456 0.1281 0.5276 0.056 Uiso calc R 1
H H9B 0.2431 0.1209 0.4087 0.056 Uiso calc R 1
H H9C 0.3136 -0.0224 0.5188 0.056 Uiso calc R 1
C C10 0.2132(2) -0.0545(2) 0.8229(2) 0.0314(4) Uani d . 1
H H10A 0.1734 -0.0640 0.9243 0.038 Uiso calc R 1
H H10B 0.3204 -0.0092 0.7953 0.038 Uiso calc R 1
C C11 0.2638(2) -0.2053(2) 0.79380(17) 0.0282(4) Uani d . 1
C C12 0.5060(3) -0.4052(2) 0.7759(2) 0.0377(5) Uani d . 1
H H12A 0.5000 -0.3993 0.6775 0.045 Uiso calc R 1
H H12B 0.4318 -0.4744 0.8370 0.045 Uiso calc R 1
C C13 0.6996(3) -0.4536(2) 0.8029(3) 0.0479(6) Uani d . 1
H H13A 0.7705 -0.3821 0.7453 0.072 Uiso calc R 1
H H13B 0.7492 -0.5453 0.7790 0.072 Uiso calc R 1
H H13C 0.7032 -0.4643 0.9017 0.072 Uiso calc R 1

loop_
_atom_site_aniso_label
_atom_site_aniso_U_11
_atom_site_aniso_U_22
_atom_site_aniso_U_33
_atom_site_aniso_U_12
_atom_site_aniso_U_13
_atom_site_aniso_U_23
N1 0.0252(8) 0.0297(8) 0.0291(8) -0.0029(6) -0.0037(6) -0.0085(6)
N2 0.0263(8) 0.0259(8) 0.0314(8) -0.0024(6) -0.0038(6) -0.0089(6)
N3 0.0261(8) 0.0327(9) 0.0289(8) -0.0009(6) -0.0040(6) -0.0134(6)
N4 0.0236(8) 0.0307(9) 0.0326(8) 0.0005(6) -0.0041(6) -0.0138(7)
O1 0.0347(8) 0.0419(8) 0.0394(8) -0.0105(6) -0.0042(6) -0.0161(6)
O2 0.0279(7) 0.0302(7) 0.0426(8) -0.0003(6) -0.0044(6) -0.0159(6)
C1 0.0337(11) 0.0327(11) 0.0435(11) 0.0008(8) -0.0103(9) -0.0094(9)
C2 0.0294(10) 0.0253(10) 0.0314(10) -0.0086(8) -0.0016(7) -0.0087(7)
C3 0.0315(11) 0.0429(12) 0.0412(12) -0.0087(9) 0.0033(8) -0.0131(9)
C4 0.0318(10) 0.0253(9) 0.0269(9) -0.0058(8) -0.0031(7) -0.0056(7)
C5 0.0268(10) 0.0237(9) 0.0292(9) -0.0074(7) -0.0040(7) -0.0091(7)
C6 0.0264(9) 0.0226(9) 0.0297(9) -0.0046(7) -0.0050(7) -0.0098(7)
C7 0.0325(10) 0.0243(9) 0.0270(9) -0.0066(8) -0.0023(7) -0.0051(7)
C8 0.0286(10) 0.0237(9) 0.0306(10) -0.0070(8) 0.0015(7) -0.0092(7)
C9 0.0308(10) 0.0354(11) 0.0431(11) -0.0073(8) 0.0065(8) -0.0136(9)
C10 0.0267(9) 0.0356(11) 0.0351(10) 0.0013(8) -0.0080(8) -0.0168(8)
C11 0.0275(10) 0.0355(10) 0.0208(9) -0.0052(8) -0.0009(7) -0.0083(7)
C12 0.0382(11) 0.0275(11) 0.0477(12) -0.0017(8) -0.0020(9) -0.0164(9)
C13 0.0440(13) 0.0357(12) 0.0637(15) 0.0023(10) -0.0105(11) -0.0179(10)

loop_
_atom_type_symbol
_atom_type_description
_atom_type_scat_dispersion_real
_atom_type_scat_dispersion_imag
_atom_type_scat_source
C C 0.0033 0.0016 'International Tables Vol C Tables 4.2.6.8 and 6.1.1.4'
H H 0.0000 0.0000 'International Tables Vol C Tables 4.2.6.8 and 6.1.1.4'
N N 0.0061 0.0033 'International Tables Vol C Tables 4.2.6.8 and 6.1.1.4'
O O 0.0106 0.0060 'International Tables Vol C Tables 4.2.6.8 and 6.1.1.4'

loop_
_geom_angle_atom_site_label_1
_geom_angle_atom_site_label_2
_geom_angle_atom_site_label_3
_geom_angle
_geom_angle_publ_flag
N3 N4 C8 112.39(14) y
N3 N4 C10 121.07(14) ?
C8 N4 C10 126.49(15) ?
C11 O2 C12 115.88(14) ?
C6 N3 N4 104.33(14) y
C2 N2 N1 112.60(14) y
C2 N2 C1 127.84(15) ?
N1 N2 C1 119.50(14) ?
C5 N1 N2 104.58(14) y
N4 C8 C7 106.43(15) y
N4 C8 C9 122.04(16) ?
C7 C8 C9 131.53(17) ?
N3 C6 C7 111.02(16) y
N3 C6 C5 121.19(15) ?
C7 C6 C5 127.80(16) ?
N2 C2 C4 106.42(15) y
N2 C2 C3 122.32(16) ?
C4 C2 C3 131.26(17) ?
N1 C5 C4 110.57(15) ?
N1 C5 C6 119.17(15) ?
C4 C5 C6 130.25(16) ?
C8 C7 C6 105.83(15) y
C8 C7 H7 127.1 ?
C6 C7 H7 127.1 ?
N4 C10 C11 112.03(14) ?
N4 C10 H10A 109.2 ?
C11 C10 H10A 109.2 ?
N4 C10 H10B 109.2 ?
C11 C10 H10B 109.2 ?
H10A C10 H10B 107.9 ?
O1 C11 O2 124.85(17) ?
O1 C11 C10 124.70(16) ?
O2 C11 C10 110.45(14) ?
C2 C4 C5 105.83(15) y
C2 C4 H4 127.1 ?
C5 C4 H4 127.1 ?
N2 C1 H1A 109.5 ?
N2 C1 H1B 109.5 ?
H1A C1 H1B 109.5 ?
N2 C1 H1C 109.5 ?
H1A C1 H1C 109.5 ?
H1B C1 H1C 109.5 ?
O2 C12 C13 107.92(15) ?
O2 C12 H12A 110.1 ?
C13 C12 H12A 110.1 ?
O2 C12 H12B 110.1 ?
C13 C12 H12B 110.1 ?
H12A C12 H12B 108.4 ?
C8 C9 H9A 109.5 ?
C8 C9 H9B 109.5 ?
H9A C9 H9B 109.5 ?
C8 C9 H9C 109.5 ?
H9A C9 H9C 109.5 ?
H9B C9 H9C 109.5 ?
C2 C3 H3A 109.5 ?
C2 C3 H3B 109.5 ?
H3A C3 H3B 109.5 ?
C2 C3 H3C 109.5 ?
H3A C3 H3C 109.5 ?
H3B C3 H3C 109.5 ?
C12 C13 H13A 109.5 ?
C12 C13 H13B 109.5 ?
H13A C13 H13B 109.5 ?
C12 C13 H13C 109.5 ?
H13A C13 H13C 109.5 ?
H13B C13 H13C 109.5 ?

loop_
_geom_bond_atom_site_label_1
_geom_bond_atom_site_label_2
_geom_bond_distance
_geom_bond_publ_flag
N3 N4 1.363(2) y
N4 C8 1.364(2) y
N4 C10 1.448(2) ?
O2 C11 1.332(2) ?
O2 C12 1.462(2) ?
N3 C6 1.346(2) y
N2 C2 1.354(2) y
N1 N2 1.3597(19) y
N2 C1 1.453(2) y
N1 C5 1.348(2) y
O1 C11 1.205(2) ?
C8 C7 1.369(2) y
C8 C9 1.492(2) y
C6 C7 1.409(2) y
C6 C5 1.460(2) ?
C2 C4 1.374(2) y
C2 C3 1.492(2) ?
C5 C4 1.409(2) ?
C7 H7 0.9300 ?
C10 C11 1.522(2) ?
C10 H10A 0.9700 ?
C10 H10B 0.9700 ?
C4 H4 0.9300 ?
C1 H1A 0.9600 ?
C1 H1B 0.9600 ?
C1 H1C 0.9600 ?
C12 C13 1.496(3) ?
C12 H12A 0.9700 ?
C12 H12B 0.9700 ?
C9 H9A 0.9600 ?
C9 H9B 0.9600 ?
C9 H9C 0.9600 ?
C3 H3A 0.9600 ?
C3 H3B 0.9600 ?
C3 H3C 0.9600 ?
C13 H13A 0.9600 ?
C13 H13B 0.9600 ?
C13 H13C 0.9600 ?

loop_
_geom_torsion_atom_site_label_1
_geom_torsion_atom_site_label_2
_geom_torsion_atom_site_label_3
_geom_torsion_atom_site_label_4
_geom_torsion
_geom_torsion_publ_flag
C8 N4 N3 C6 -0.78(18) ?
C10 N4 N3 C6 -178.21(14) ?
C2 N2 N1 C5 -0.34(18) ?
C1 N2 N1 C5 177.18(14) ?
N3 N4 C8 C7 0.80(18) ?
C10 N4 C8 C7 178.06(15) ?
N3 N4 C8 C9 179.84(15) ?
C10 N4 C8 C9 -2.9(3) y
N4 N3 C6 C7 0.45(18) ?
N4 N3 C6 C5 -179.51(14) ?
N1 N2 C2 C4 0.51(19) ?
C1 N2 C2 C4 -176.75(16) ?
N1 N2 C2 C3 -179.82(15) ?
C1 N2 C2 C3 2.9(3) y
N2 N1 C5 C4 0.03(18) ?
N2 N1 C5 C6 -178.90(14) ?
N3 C6 C5 N1 177.71(14) ?
C7 C6 C5 N1 -2.2(3) ?
N3 C6 C5 C4 -1.0(3) ?
C7 C6 C5 C4 179.07(16) y
N4 C8 C7 C6 -0.47(18) ?
C9 C8 C7 C6 -179.39(17) ?
N3 C6 C7 C8 0.01(19) ?
C5 C6 C7 C8 179.97(16) ?
N3 N4 C10 C11 105.50(17) ?
C8 N4 C10 C11 -71.5(2) ?
C12 O2 C11 O1 2.7(3) ?
C12 O2 C11 C10 -177.97(14) ?
N4 C10 C11 O1 -29.7(2) ?
N4 C10 C11 O2 150.99(15) ?
N2 C2 C4 C5 -0.45(18) ?
C3 C2 C4 C5 179.91(17) ?
N1 C5 C4 C2 0.27(19) ?
C6 C5 C4 C2 179.05(17) ?
C11 O2 C12 C13 -177.01(16) ?

loop_
_cod_related_entry_id
_cod_related_entry_database
_cod_related_entry_code
1 ChemSpider 21126437
